data_4030439
loop_
_publ_author_name
'Schmidt, R.E.'
'Pebler, J.'
'Babel, D.'

_publ_section_title
;
 Structures of cesium containing fluorides, X : crystal structure
 refinements of the ternary fluorides Cs4M3F10 (M = Mg, Co, Ni, Zn= and
 magnetism of Cs4Ni3F10
;
_journal_name_full 'European Journal of Solid State and Inorganic Chemistry'
_journal_page_first 679
_journal_page_last 690
_journal_volume 29
_journal_year 1992
_chemical_formula_sum 'Cs4 F10 Mg3'
_chemical_formula_weight 794.57
_space_group_IT_number 64
_symmetry_cell_setting orthorhombic
_symmetry_Int_Tables_number 64
_symmetry_space_group_name_Hall '-C 2ac 2'
_symmetry_space_group_name_H-M 'C m c a'
_cell_angle_alpha 90
_cell_angle_beta 90
_cell_angle_gamma 90
_cell_formula_units_Z 4
_cell_length_a 6.143(1)
_cell_length_b 14.576(4)
_cell_length_c 13.650(3)
_cell_volume 1222.2(5)
_diffrn_ambient_temperature 293
_diffrn_radiation_probe x-ray
_diffrn_radiation_type MoK\a
_diffrn_radiation_wavelength 0.71069
_exptl_absorpt_coefficient_mu 12.086
_exptl_crystal_density_diffrn 4.318
_exptl_crystal_density_meas 4.33
_exptl_crystal_F_000 1384
_refine_ls_number_reflns 1347
_refine_ls_R_factor_gt 0.043
_refine_ls_wR_factor_gt 0.042
_cod_data_source_file EJSSIC-1992-29-679-690-1.cif
_cod_data_source_block Cs4Mg3F10
_cod_original_sg_symbol_Hall '-C 2bc 2'
_cod_database_code 4030439

loop_
_symmetry_equiv_pos_site_id
_symmetry_equiv_pos_as_xyz
1 x,y,z
2 -x,1/2-y,1/2+z
3 x,-y,-z
4 -x,1/2+y,1/2-z
5 -x,-y,-z
6 x,1/2+y,1/2-z
7 -x,y,z
8 x,1/2-y,1/2+z
9 1/2+x,1/2+y,z
10 1/2-x,-y,1/2+z
11 1/2+x,1/2-y,-z
12 1/2-x,y,1/2-z
13 1/2-x,1/2-y,-z
14 1/2+x,y,1/2-z
15 1/2-x,1/2+y,z
16 1/2+x,-y,1/2+z

loop_
_atom_site_aniso_label
_atom_site_aniso_U_11
_atom_site_aniso_U_22
_atom_site_aniso_U_33
_atom_site_aniso_U_23
_atom_site_aniso_U_13
_atom_site_aniso_U_12
Mg1 0.0110(10) 0.0139(11) 0.0066(8) 0.0012(7) 0.0000 0.0000
Mg2 0.0100(7) 0.0123(7) 0.0066(6) -0.0001(5) 0.0000 0.0000
F1 0.0159(14) 0.0232(15) 0.0125(11) 0.0000 0.0064(12) 0.0000
F2 0.024(2) 0.0140(16) 0.033(2) -0.0022(12) 0.0000 0.0000
F3 0.0194(15) 0.0147(13) 0.0077(11) 0.0004(9) 0.0000 0.0000
F4 0.0137(10) 0.0192(10) 0.0114(7) 0.0020(7) -0.0019(7) -0.0038(8)
Cs1 0.0132(2) 0.0164(2) 0.0118(1) 0.0010(1) 0.0000 0.0000
Cs2 0.0160(2) 0.0167(2) 0.0229(2) -0.0026(1) 0.0000 0.0000

loop_
_atom_site_label
_atom_site_type_symbol
_atom_site_thermal_displace_type
_atom_site_fract_x
_atom_site_fract_y
_atom_site_fract_z
_atom_site_occupancy
_atom_site_U_iso_or_equiv
Mg1 Mg Uani 0.00000 0.00000 0.00000 1.000 0.0105(6)
Mg2 Mg Uani 0.00000 0.88300(10) 0.15790(10) 1.000 0.0096(4)
F1 F Uani 0.25000 0.3902(3) 0.25000 1.000 0.0172(8)
F2 F Uani 0.00000 0.7527(3) 0.1485(3) 1.000 0.0237(11)
F3 F Uani 0.00000 0.0260(2) 0.1425(2) 1.000 0.0139(8)
F4 F Uani 0.2901(4) 0.4040(2) 0.0401(2) 1.000 0.0148(5)
Cs1 Cs Uani 0.00000 0.55186(2) 0.13883(2) 1.000 0.0138(1)
Cs2 Cs Uani 0.00000 0.24581(2) 0.10619(3) 1.000 0.0185(1)

loop_
_atom_type_symbol
_atom_type_description
_atom_type_scat_dispersion_real
_atom_type_scat_dispersion_imag
_atom_type_scat_source
Cs Cs -0.3680 2.1192 ' International Tables Vol C Tables 4.2.6.8 and 6.1.1.4'
F F 0.0171 0.0103 ' International Tables Vol C Tables 4.2.6.8 and 6.1.1.4'
Mg Mg 0.0486 0.0363 ' International Tables Vol C Tables 4.2.6.8 and 6.1.1.4'

loop_
_geom_angle_atom_site_label_1
_geom_angle_atom_site_label_2
_geom_angle_atom_site_label_3
_geom_angle
_geom_angle_site_symmetry_1
_geom_angle_site_symmetry_3
_geom_angle_publ_flag
F3 Mg1 F3 180.00 . 3_555 yes
F3 Mg1 F4 82.17(10) . 9_445 yes
F3 Mg1 F4 97.83(10) . 11_455 yes
F3 Mg1 F4 97.83(10) . 13_555 yes
F3 Mg1 F4 82.17(10) . 15_545 yes
F3 Mg1 F4 97.83(10) 3_555 9_445 yes
F3 Mg1 F4 82.17(10) 3_555 11_455 yes
F3 Mg1 F4 82.17(10) 3_555 13_555 yes
F3 Mg1 F4 97.83(10) 3_555 15_545 yes
F4 Mg1 F4 98.73(11) 9_445 11_455 yes
F4 Mg1 F4 180.00 9_445 13_555 yes
F4 Mg1 F4 81.27(11) 9_445 15_545 yes
F4 Mg1 F4 81.27(11) 11_455 13_555 yes
F4 Mg1 F4 180.00 11_455 15_545 yes
F4 Mg1 F4 98.73(11) 13_555 15_545 yes
F2 Mg2 F3 170.38(16) . 1_565 yes
F1 Mg2 F2 95.47(16) 4_555 . yes
F1 Mg2 F2 95.47(16) 6_555 . yes
F2 Mg2 F4 95.43(14) . 9_455 yes
F2 Mg2 F4 95.43(14) . 15_555 yes
F1 Mg2 F3 90.63(14) 4_555 1_565 yes
F1 Mg2 F3 90.63(14) 6_555 1_565 yes
F3 Mg2 F4 77.08(11) 1_565 9_455 yes
F3 Mg2 F4 77.08(11) 1_565 15_555 yes
F1 Mg2 F1 101.20(6) 4_555 6_555 yes
F1 Mg2 F4 90.13(7) 4_555 9_455 yes
F1 Mg2 F4 163.44(13) 4_555 15_555 yes
F1 Mg2 F4 163.44(13) 6_555 9_455 yes
F1 Mg2 F4 90.13(7) 6_555 15_555 yes
F4 Mg2 F4 76.46(11) 9_455 15_555 yes
Mg2 F1 Mg2 174.0(3) 4_545 9_545 yes
Mg1 F3 Mg2 84.73(11) . 1_545 yes
Mg1 F4 Mg2 85.08(10) 9_555 9_545 yes

loop_
_geom_bond_atom_site_label_1
_geom_bond_atom_site_label_2
_geom_bond_distance
_geom_bond_site_symmetry_2
_geom_bond_publ_flag
Mg1 F3 1.982(3) . yes
Mg1 F3 1.982(3) 3_555 yes
Mg1 F4 1.980(3) 9_445 yes
Mg1 F4 1.980(3) 11_455 yes
Mg1 F4 1.980(3) 13_555 yes
Mg1 F4 1.980(3) 15_545 yes
Mg2 F2 1.904(5) . yes
Mg2 F3 2.095(3) 1_565 yes
Mg2 F1 1.9875(11) 4_555 yes
Mg2 F1 1.9875(11) 6_555 yes
Mg2 F4 2.084(3) 9_455 yes
Mg2 F4 2.084(3) 15_555 yes
